data_4305470
loop_
_publ_author_name
'Angel B. Rivas'
'Jos\'e M. Gasc\'on'
'Fernando J. Lahoz'
'Ana I. Balana'
'Alvaro J. Pardey'
'Luis A. Oro'
'Jes\'us J. P\'erez-Torrente'

_publ_contact_author_address
;
  Dr. Fernando J. Lahoz
  Departamento de Qu\'imica Inorg\'anica - I.C.M.A.
  Facultad de Ciencias
  Universidad de Zaragoza - C.S.I.C.
  50009 Zaragoza, Spain
;
_publ_contact_author_email lahoz@unizar.es
_publ_contact_author_fax '+34 976 761187'
_publ_contact_author_name 'Dr. Fernando J. Lahoz'
_publ_contact_author_phone '+34 976 761147'
_publ_section_title
;
Synthesis, Structural Characterization, and Ligand Replacement Reactions
of gem-Dithiolato-Bridged Rhodium and Iridium Complexes
;
_journal_name_full 'Inorganic Chemistry'
_journal_page_first 6090
_journal_page_last 6104
_journal_paper_doi 10.1021/ic800464p
_journal_volume 47
_journal_year 2008
_chemical_formula_moiety 'C21 H32 Rh2 S2'
_chemical_formula_sum 'C21 H32 Rh2 S2'
_chemical_formula_weight 554.41
_chemical_name_systematic
; 
 ? 
;
_space_group_IT_number 2
_symmetry_cell_setting triclinic
_symmetry_space_group_name_Hall '-P 1'
_symmetry_space_group_name_H-M 'P -1'
_atom_sites_solution_hydrogens geom
_atom_sites_solution_primary direct
_atom_sites_solution_secondary difmap
_audit_creation_method SHELXL-97
_cell_angle_alpha 108.7250(10)
_cell_angle_beta 92.1170(10)
_cell_angle_gamma 108.5870(10)
_cell_formula_units_Z 2
_cell_length_a 7.5580(5)
_cell_length_b 9.9802(6)
_cell_length_c 15.1423(9)
_cell_measurement_reflns_used 9863
_cell_measurement_temperature 100(2)
_cell_measurement_theta_max 28.282
_cell_measurement_theta_min 2.243
_cell_volume 1012.90(11)
_computing_cell_refinement 'SAINT+ v. 6.22 (Bruker AXS, 2001)'
_computing_data_collection 'SMART v. 5.625 (Bruker AXS, 2001)'
_computing_data_reduction 'SAINT+ v. 6.22 (Bruker AXS, 2001)'
_computing_molecular_graphics 'XP, SHELXTL v. 6.10 (Bruker, 2000)'
_computing_publication_material 'XCIF, SHELXTL v. 6.10 (Bruker, 2000)'
_computing_structure_refinement 'SHELXL-97 (Sheldrick, 1997)'
_computing_structure_solution 'SHELXS-97 (Sheldrick, 1990)'
_diffrn_ambient_temperature 100(2)
_diffrn_detector_area_resol_mean 8.26
_diffrn_measured_fraction_theta_full 0.997
_diffrn_measured_fraction_theta_max 0.939
_diffrn_measurement_device_details
; 
 Full data completeness has been obtained considering the 2theta=50 
 degrees standard IUCr criterion. Addtional partial data, to a maximum
 2theta value of 56.57 degrees, has been measured to complete an overall
 0.939 fraction.
;
_diffrn_measurement_device_type 'Bruker SMART APEX CCD system'
_diffrn_measurement_method '\w rotations with narrow frames'
_diffrn_radiation_monochromator graphite
_diffrn_radiation_source 'fine-focus sealed tube'
_diffrn_radiation_type MoK\a
_diffrn_radiation_wavelength 0.71073
_diffrn_reflns_av_R_equivalents 0.0132
_diffrn_reflns_av_sigmaI/netI 0.0158
_diffrn_reflns_limit_h_max 10
_diffrn_reflns_limit_h_min -10
_diffrn_reflns_limit_k_max 13
_diffrn_reflns_limit_k_min -13
_diffrn_reflns_limit_l_max 20
_diffrn_reflns_limit_l_min -20
_diffrn_reflns_number 12332
_diffrn_reflns_theta_full 25.00
_diffrn_reflns_theta_max 28.29
_diffrn_reflns_theta_min 2.24
_diffrn_standards_number 'no decay'
_exptl_absorpt_coefficient_mu 1.837
_exptl_absorpt_correction_T_max 0.5423
_exptl_absorpt_correction_T_min 0.5366
_exptl_absorpt_correction_type multi-scan
_exptl_absorpt_process_details
; SADABS: Area-Detector Absorption Correction. Bruker-AXS 
  within SAINT+ package, v. 6.22 (2001).
;
_exptl_crystal_colour orange
_exptl_crystal_density_diffrn 1.818
_exptl_crystal_density_method 'not measured'
_exptl_crystal_description 'irregular block'
_exptl_crystal_F_000 560
_exptl_crystal_size_max 0.343
_exptl_crystal_size_mid 0.342
_exptl_crystal_size_min 0.336
_refine_diff_density_max 0.567
_refine_diff_density_min -0.360
_refine_diff_density_rms 0.064
_refine_ls_extinction_method none
_refine_ls_goodness_of_fit_ref 1.103
_refine_ls_hydrogen_treatment mixed
_refine_ls_matrix_type full
_refine_ls_number_parameters 354
_refine_ls_number_reflns 4718
_refine_ls_number_restraints 0
_refine_ls_restrained_S_all 1.103
_refine_ls_R_factor_all 0.0171
_refine_ls_R_factor_gt 0.0160
_refine_ls_shift/su_max 0.002
_refine_ls_shift/su_mean 0.000
_refine_ls_structure_factor_coef Fsqd
_refine_ls_weighting_details 'calc w=1/[\s^2^(Fo^2^)+(0.0186P)^2^+0.4895P] where P=(Fo^2^+2Fc^2^)/3'
_refine_ls_weighting_scheme calc
_refine_ls_wR_factor_gt 0.0393
_refine_ls_wR_factor_ref 0.0398
_reflns_number_gt 4539
_reflns_number_total 4718
_reflns_threshold_expression >2sigma(I)
_cod_data_source_file ic800464p-file002_3.cif
_cod_data_source_block compound_6
_cod_database_code 4305470

loop_
_symmetry_equiv_pos_as_xyz
'x, y, z'
'-x, -y, -z'

loop_
_atom_site_label
_atom_site_type_symbol
_atom_site_fract_x
_atom_site_fract_y
_atom_site_fract_z
_atom_site_U_iso_or_equiv
_atom_site_adp_type
_atom_site_occupancy
_atom_site_symmetry_multiplicity
_atom_site_calc_flag
_atom_site_refinement_flags
_atom_site_disorder_assembly
_atom_site_disorder_group
Rh2 Rh 0.586219(16) 0.470622(13) 0.220877(8) 0.01233(4) Uani 1 1 d . . .
Rh1 Rh 0.771932(16) 0.791290(13) 0.291451(8) 0.01165(4) Uani 1 1 d . . .
S1 S 0.44222(5) 0.65595(4) 0.25685(3) 0.01436(8) Uani 1 1 d . . .
S2 S 0.69643(5) 0.62716(4) 0.38057(3) 0.01352(8) Uani 1 1 d . . .
C14 C 0.5832(2) 0.41729(19) 0.07252(11) 0.0180(3) Uani 1 1 d . . .
H14 H 0.590(3) 0.505(2) 0.0626(13) 0.014(5) Uiso 1 1 d . . .
C13 C 0.4108(2) 0.32890(19) 0.08806(11) 0.0175(3) Uani 1 1 d . . .
H13 H 0.306(3) 0.362(2) 0.0859(13) 0.014(5) Uiso 1 1 d . . .
C12 C 0.3576(2) 0.16549(19) 0.07911(12) 0.0191(3) Uani 1 1 d . . .
H12B H 0.311(3) 0.104(3) 0.0157(16) 0.028(6) Uiso 1 1 d . . .
H12A H 0.250(3) 0.140(3) 0.1121(16) 0.029(6) Uiso 1 1 d . . .
C11 C 0.5198(2) 0.13368(19) 0.12295(12) 0.0187(3) Uani 1 1 d . . .
H11A H 0.473(3) 0.048(3) 0.1397(15) 0.027(5) Uiso 1 1 d . . .
H11B H 0.604(3) 0.110(2) 0.0759(14) 0.015(5) Uiso 1 1 d . . .
C10 C 0.6364(2) 0.26684(19) 0.21000(11) 0.0176(3) Uani 1 1 d . . .
H10 H 0.615(3) 0.257(2) 0.2687(14) 0.018(5) Uiso 1 1 d . . .
C9 C 0.8051(2) 0.37608(19) 0.20784(12) 0.0178(3) Uani 1 1 d . . .
H9 H 0.890(3) 0.428(2) 0.2632(14) 0.017(5) Uiso 1 1 d . . .
C16 C 0.8882(3) 0.3822(2) 0.11910(13) 0.0230(4) Uani 1 1 d . . .
H16A H 0.988(3) 0.478(3) 0.1346(15) 0.025(5) Uiso 1 1 d . . .
H16B H 0.954(3) 0.310(2) 0.0978(15) 0.025(5) Uiso 1 1 d . . .
C15 C 0.7410(3) 0.3597(2) 0.03736(12) 0.0222(3) Uani 1 1 d . . .
H15B H 0.683(3) 0.252(2) -0.0040(14) 0.016(5) Uiso 1 1 d . . .
H15A H 0.802(3) 0.415(2) -0.0025(15) 0.022(5) Uiso 1 1 d . . .
C5 C 0.7902(2) 0.84702(19) 0.16638(11) 0.0172(3) Uani 1 1 d . . .
H5 H 0.675(3) 0.788(2) 0.1252(14) 0.018(5) Uiso 1 1 d . . .
C6 C 0.7918(2) 0.97340(18) 0.24189(11) 0.0168(3) Uani 1 1 d . . .
H6 H 0.676(3) 0.989(2) 0.2483(13) 0.016(5) Uiso 1 1 d . . .
C7 C 0.9676(2) 1.11234(19) 0.29027(12) 0.0187(3) Uani 1 1 d . . .
H7B H 1.054(3) 1.123(2) 0.2455(14) 0.018(5) Uiso 1 1 d . . .
H7A H 0.931(3) 1.196(2) 0.3075(15) 0.025(5) Uiso 1 1 d . . .
C8 C 1.0679(2) 1.10250(19) 0.37699(12) 0.0195(3) Uani 1 1 d . . .
H8A H 1.023(3) 1.148(2) 0.4328(15) 0.022(5) Uiso 1 1 d . . .
H8B H 1.200(3) 1.163(3) 0.3902(15) 0.030(6) Uiso 1 1 d . . .
C1 C 1.0438(2) 0.94224(18) 0.36897(11) 0.0160(3) Uani 1 1 d . . .
H1 H 1.053(3) 0.930(2) 0.4287(14) 0.018(5) Uiso 1 1 d . . .
C2 C 1.0682(2) 0.83309(19) 0.29024(11) 0.0165(3) Uani 1 1 d . . .
H2 H 1.088(3) 0.750(2) 0.2994(13) 0.015(5) Uiso 1 1 d . . .
C3 C 1.1309(2) 0.8651(2) 0.20231(12) 0.0201(3) Uani 1 1 d . . .
H3A H 1.217(3) 0.811(2) 0.1764(15) 0.026(5) Uiso 1 1 d . . .
H3B H 1.209(3) 0.978(2) 0.2201(14) 0.021(5) Uiso 1 1 d . . .
C4 C 0.9624(2) 0.8228(2) 0.12604(12) 0.0202(3) Uani 1 1 d . . .
H4A H 0.921(3) 0.715(2) 0.0871(14) 0.021(5) Uiso 1 1 d . . .
H4B H 1.003(3) 0.878(2) 0.0825(14) 0.018(5) Uiso 1 1 d . . .
C17 C 0.4677(2) 0.66108(18) 0.38074(11) 0.0146(3) Uani 1 1 d . . .
C18 C 0.4796(2) 0.81413(18) 0.45350(11) 0.0163(3) Uani 1 1 d . . .
H18A H 0.607(3) 0.881(2) 0.4723(15) 0.023(5) Uiso 1 1 d . . .
H18B H 0.411(3) 0.858(2) 0.4244(15) 0.022(5) Uiso 1 1 d . . .
C19 C 0.3816(2) 0.7749(2) 0.53304(12) 0.0221(3) Uani 1 1 d . . .
H19A H 0.464(3) 0.756(2) 0.5742(15) 0.028(6) Uiso 1 1 d . . .
H19B H 0.345(3) 0.853(3) 0.5704(16) 0.027(6) Uiso 1 1 d . . .
C20 C 0.2177(3) 0.6276(2) 0.47968(14) 0.0243(4) Uani 1 1 d . . .
H20A H 0.118(3) 0.647(3) 0.4494(16) 0.031(6) Uiso 1 1 d . . .
H20B H 0.164(3) 0.571(3) 0.5193(16) 0.034(6) Uiso 1 1 d . . .
C21 C 0.3071(2) 0.5406(2) 0.40326(13) 0.0202(3) Uani 1 1 d . . .
H21A H 0.220(3) 0.472(3) 0.3499(16) 0.026(5) Uiso 1 1 d . . .
H21B H 0.359(3) 0.484(2) 0.4294(15) 0.025(5) Uiso 1 1 d . . .

loop_
_atom_site_aniso_label
_atom_site_aniso_U_11
_atom_site_aniso_U_22
_atom_site_aniso_U_33
_atom_site_aniso_U_23
_atom_site_aniso_U_13
_atom_site_aniso_U_12
Rh2 0.01348(6) 0.01314(6) 0.01051(6) 0.00255(5) 0.00004(4) 0.00664(5)
Rh1 0.01129(6) 0.01354(6) 0.01060(6) 0.00402(4) 0.00079(4) 0.00531(5)
S1 0.01339(17) 0.01586(18) 0.01373(17) 0.00321(14) -0.00039(13) 0.00725(14)
S2 0.01339(17) 0.01581(18) 0.01154(17) 0.00408(14) 0.00063(13) 0.00622(14)
C14 0.0247(9) 0.0164(8) 0.0118(7) 0.0045(6) -0.0010(6) 0.0067(6)
C13 0.0193(8) 0.0186(8) 0.0121(7) 0.0009(6) -0.0026(6) 0.0085(6)
C12 0.0190(8) 0.0174(8) 0.0164(8) 0.0018(6) 0.0010(6) 0.0048(6)
C11 0.0225(8) 0.0146(8) 0.0200(8) 0.0057(6) 0.0039(6) 0.0081(6)
C10 0.0224(8) 0.0185(8) 0.0161(8) 0.0067(6) 0.0033(6) 0.0122(7)
C9 0.0170(8) 0.0203(8) 0.0171(8) 0.0034(6) -0.0002(6) 0.0112(6)
C16 0.0182(8) 0.0263(9) 0.0237(9) 0.0059(7) 0.0068(7) 0.0093(7)
C15 0.0244(9) 0.0248(9) 0.0159(8) 0.0066(7) 0.0069(6) 0.0068(7)
C5 0.0199(8) 0.0198(8) 0.0136(7) 0.0086(6) 0.0001(6) 0.0066(6)
C6 0.0167(8) 0.0171(8) 0.0185(8) 0.0081(6) 0.0001(6) 0.0070(6)
C7 0.0206(8) 0.0152(8) 0.0209(8) 0.0067(6) 0.0020(6) 0.0067(6)
C8 0.0189(8) 0.0172(8) 0.0179(8) 0.0038(6) -0.0018(6) 0.0035(6)
C1 0.0109(7) 0.0206(8) 0.0156(7) 0.0068(6) -0.0003(5) 0.0041(6)
C2 0.0134(7) 0.0212(8) 0.0180(8) 0.0089(6) 0.0017(6) 0.0081(6)
C3 0.0193(8) 0.0253(9) 0.0196(8) 0.0093(7) 0.0081(6) 0.0108(7)
C4 0.0253(9) 0.0222(8) 0.0144(7) 0.0068(7) 0.0057(6) 0.0094(7)
C17 0.0127(7) 0.0153(7) 0.0154(7) 0.0051(6) 0.0017(5) 0.0050(6)
C18 0.0153(8) 0.0165(8) 0.0154(7) 0.0029(6) 0.0038(6) 0.0061(6)
C19 0.0195(8) 0.0289(9) 0.0171(8) 0.0061(7) 0.0064(6) 0.0091(7)
C20 0.0165(8) 0.0314(10) 0.0285(9) 0.0149(8) 0.0089(7) 0.0078(7)
C21 0.0158(8) 0.0185(8) 0.0251(9) 0.0090(7) 0.0030(6) 0.0030(6)

loop_
_atom_type_symbol
_atom_type_description
_atom_type_scat_dispersion_real
_atom_type_scat_dispersion_imag
_atom_type_scat_source
C C 0.0033 0.0016 'International Tables Vol C Tables 4.2.6.8 and 6.1.1.4'
H H 0.0000 0.0000 'International Tables Vol C Tables 4.2.6.8 and 6.1.1.4'
S S 0.1246 0.1234 'International Tables Vol C Tables 4.2.6.8 and 6.1.1.4'
Rh Rh -1.1178 0.9187 'International Tables Vol C Tables 4.2.6.8 and 6.1.1.4'

loop_
_geom_angle_atom_site_label_1
_geom_angle_atom_site_label_2
_geom_angle_atom_site_label_3
_geom_angle
_geom_angle_site_symmetry_1
_geom_angle_site_symmetry_3
_geom_angle_publ_flag
C14 Rh2 C9 82.37(6) . . ?
C14 Rh2 C13 38.19(6) . . ?
C9 Rh2 C13 98.81(6) . . ?
C14 Rh2 C10 89.62(6) . . ?
C9 Rh2 C10 38.16(6) . . ?
C13 Rh2 C10 81.87(6) . . ?
C14 Rh2 S2 153.75(5) . . ?
C9 Rh2 S2 95.20(4) . . ?
C13 Rh2 S2 163.74(5) . . ?
C10 Rh2 S2 104.61(4) . . ?
C14 Rh2 S1 101.65(5) . . ?
C9 Rh2 S1 159.05(5) . . ?
C13 Rh2 S1 96.70(5) . . ?
C10 Rh2 S1 159.93(5) . . ?
S2 Rh2 S1 72.017(13) . . ?
C14 Rh2 Rh1 101.98(5) . . ?
C9 Rh2 Rh1 106.17(5) . . ?
C13 Rh2 Rh1 128.87(5) . . ?
C10 Rh2 Rh1 141.11(5) . . ?
S2 Rh2 Rh1 53.425(10) . . ?
S1 Rh2 Rh1 52.901(11) . . ?
C5 Rh1 C1 98.65(6) . . ?
C5 Rh1 C6 38.20(6) . . ?
C1 Rh1 C6 82.08(6) . . ?
C5 Rh1 C2 82.80(6) . . ?
C1 Rh1 C2 38.06(6) . . ?
C6 Rh1 C2 90.43(6) . . ?
C5 Rh1 S1 95.69(5) . . ?
C1 Rh1 S1 160.44(4) . . ?
C6 Rh1 S1 101.52(4) . . ?
C2 Rh1 S1 158.71(5) . . ?
C5 Rh1 S2 155.82(5) . . ?
C1 Rh1 S2 99.25(4) . . ?
C6 Rh1 S2 161.94(5) . . ?
C2 Rh1 S2 101.74(4) . . ?
S1 Rh1 S2 71.420(13) . . ?
C5 Rh1 Rh2 103.32(5) . . ?
C1 Rh1 Rh2 134.93(4) . . ?
C6 Rh1 Rh2 136.36(4) . . ?
C2 Rh1 Rh2 106.82(5) . . ?
S1 Rh1 Rh2 52.700(10) . . ?
S2 Rh1 Rh2 52.537(10) . . ?
C17 S1 Rh2 86.86(5) . . ?
C17 S1 Rh1 84.66(5) . . ?
Rh2 S1 Rh1 74.399(12) . . ?
C17 S2 Rh2 86.83(5) . . ?
C17 S2 Rh1 84.02(5) . . ?
Rh2 S2 Rh1 74.038(12) . . ?
C13 C14 C15 124.90(15) . . ?
C13 C14 Rh2 71.20(9) . . ?
C15 C14 Rh2 112.92(11) . . ?
C13 C14 H14 118.3(12) . . ?
C15 C14 H14 113.4(12) . . ?
Rh2 C14 H14 104.6(12) . . ?
C14 C13 C12 125.38(15) . . ?
C14 C13 Rh2 70.60(9) . . ?
C12 C13 Rh2 109.73(11) . . ?
C14 C13 H13 117.5(12) . . ?
C12 C13 H13 114.5(11) . . ?
Rh2 C13 H13 106.2(11) . . ?
C13 C12 C11 112.32(14) . . ?
C13 C12 H12B 109.0(14) . . ?
C11 C12 H12B 113.9(13) . . ?
C13 C12 H12A 108.8(13) . . ?
C11 C12 H12A 107.8(13) . . ?
H12B C12 H12A 104.6(18) . . ?
C10 C11 C12 111.84(13) . . ?
C10 C11 H11A 108.9(13) . . ?
C12 C11 H11A 110.6(13) . . ?
C10 C11 H11B 109.2(11) . . ?
C12 C11 H11B 110.5(11) . . ?
H11A C11 H11B 105.6(17) . . ?
C9 C10 C11 123.43(15) . . ?
C9 C10 Rh2 70.72(9) . . ?
C11 C10 Rh2 112.67(11) . . ?
C9 C10 H10 117.1(12) . . ?
C11 C10 H10 116.3(12) . . ?
Rh2 C10 H10 103.6(12) . . ?
C10 C9 C16 124.62(15) . . ?
C10 C9 Rh2 71.12(9) . . ?
C16 C9 Rh2 109.61(11) . . ?
C10 C9 H9 117.4(12) . . ?
C16 C9 H9 115.0(13) . . ?
Rh2 C9 H9 106.7(12) . . ?
C9 C16 C15 113.14(14) . . ?
C9 C16 H16A 108.1(13) . . ?
C15 C16 H16A 110.4(13) . . ?
C9 C16 H16B 112.3(12) . . ?
C15 C16 H16B 109.8(12) . . ?
H16A C16 H16B 102.6(18) . . ?
C14 C15 C16 112.26(14) . . ?
C14 C15 H15B 108.4(11) . . ?
C16 C15 H15B 112.0(11) . . ?
C14 C15 H15A 107.6(12) . . ?
C16 C15 H15A 109.8(12) . . ?
H15B C15 H15A 106.5(16) . . ?
C6 C5 C4 125.41(15) . . ?
C6 C5 Rh1 71.24(9) . . ?
C4 C5 Rh1 108.74(11) . . ?
C6 C5 H5 117.2(12) . . ?
C4 C5 H5 114.4(12) . . ?
Rh1 C5 H5 107.7(12) . . ?
C5 C6 C7 124.24(15) . . ?
C5 C6 Rh1 70.57(9) . . ?
C7 C6 Rh1 112.93(10) . . ?
C5 C6 H6 116.7(12) . . ?
C7 C6 H6 115.3(12) . . ?
Rh1 C6 H6 105.5(12) . . ?
C6 C7 C8 112.38(14) . . ?
C6 C7 H7B 108.8(12) . . ?
C8 C7 H7B 109.1(12) . . ?
C6 C7 H7A 107.9(13) . . ?
C8 C7 H7A 110.5(13) . . ?
H7B C7 H7A 108.2(18) . . ?
C1 C8 C7 113.34(13) . . ?
C1 C8 H8A 108.5(13) . . ?
C7 C8 H8A 110.5(13) . . ?
C1 C8 H8B 109.5(13) . . ?
C7 C8 H8B 111.7(13) . . ?
H8A C8 H8B 102.6(18) . . ?
C2 C1 C8 125.28(15) . . ?
C2 C1 Rh1 71.14(9) . . ?
C8 C1 Rh1 110.08(10) . . ?
C2 C1 H1 118.4(12) . . ?
C8 C1 H1 113.2(12) . . ?
Rh1 C1 H1 107.2(12) . . ?
C1 C2 C3 122.97(15) . . ?
C1 C2 Rh1 70.80(9) . . ?
C3 C2 Rh1 111.88(11) . . ?
C1 C2 H2 117.4(12) . . ?
C3 C2 H2 116.2(12) . . ?
Rh1 C2 H2 105.0(12) . . ?
C2 C3 C4 112.25(14) . . ?
C2 C3 H3A 110.3(12) . . ?
C4 C3 H3A 110.1(12) . . ?
C2 C3 H3B 109.7(11) . . ?
C4 C3 H3B 109.0(11) . . ?
H3A C3 H3B 105.4(17) . . ?
C5 C4 C3 113.22(14) . . ?
C5 C4 H4A 105.5(12) . . ?
C3 C4 H4A 110.7(12) . . ?
C5 C4 H4B 112.1(12) . . ?
C3 C4 H4B 109.3(11) . . ?
H4A C4 H4B 105.7(16) . . ?
C18 C17 C21 105.48(13) . . ?
C18 C17 S1 112.84(11) . . ?
C21 C17 S1 115.42(11) . . ?
C18 C17 S2 113.49(11) . . ?
C21 C17 S2 113.41(11) . . ?
S1 C17 S2 96.42(7) . . ?
C19 C18 C17 104.96(14) . . ?
C19 C18 H18A 114.9(13) . . ?
C17 C18 H18A 110.8(13) . . ?
C19 C18 H18B 109.7(13) . . ?
C17 C18 H18B 108.3(12) . . ?
H18A C18 H18B 108.1(18) . . ?
C18 C19 C20 102.76(14) . . ?
C18 C19 H19A 111.4(13) . . ?
C20 C19 H19A 109.1(13) . . ?
C18 C19 H19B 111.7(14) . . ?
C20 C19 H19B 114.5(14) . . ?
H19A C19 H19B 107.5(18) . . ?
C21 C20 C19 103.45(14) . . ?
C21 C20 H20A 108.7(13) . . ?
C19 C20 H20A 110.8(13) . . ?
C21 C20 H20B 111.6(14) . . ?
C19 C20 H20B 113.5(14) . . ?
H20A C20 H20B 108.7(19) . . ?
C20 C21 C17 106.17(14) . . ?
C20 C21 H21A 113.3(14) . . ?
C17 C21 H21A 113.1(14) . . ?
C20 C21 H21B 107.6(13) . . ?
C17 C21 H21B 109.7(13) . . ?
H21A C21 H21B 106.9(18) . . ?

loop_
_geom_bond_atom_site_label_1
_geom_bond_atom_site_label_2
_geom_bond_distance
_geom_bond_site_symmetry_2
_geom_bond_publ_flag
Rh2 C14 2.1334(16) . ?
Rh2 C9 2.1367(16) . ?
Rh2 C13 2.1411(15) . ?
Rh2 C10 2.1419(16) . ?
Rh2 S2 2.3618(4) . ?
Rh2 S1 2.3627(4) . ?
Rh2 Rh1 2.8608(2) . ?
Rh1 C5 2.1358(16) . ?
Rh1 C1 2.1406(15) . ?
Rh1 C6 2.1444(16) . ?
Rh1 C2 2.1449(16) . ?
Rh1 S1 2.3690(4) . ?
Rh1 S2 2.3896(4) . ?
S1 C17 1.8613(16) . ?
S2 C17 1.8640(16) . ?
C14 C13 1.398(2) . ?
C14 C15 1.524(2) . ?
C14 H14 0.92(2) . ?
C13 C12 1.509(2) . ?
C13 H13 0.954(19) . ?
C12 C11 1.539(2) . ?
C12 H12B 0.94(2) . ?
C12 H12A 0.98(2) . ?
C11 C10 1.524(2) . ?
C11 H11A 0.93(2) . ?
C11 H11B 1.00(2) . ?
C10 C9 1.398(2) . ?
C10 H10 0.94(2) . ?
C9 C16 1.515(2) . ?
C9 H9 0.92(2) . ?
C16 C15 1.543(2) . ?
C16 H16A 0.96(2) . ?
C16 H16B 0.98(2) . ?
C15 H15B 0.99(2) . ?
C15 H15A 0.97(2) . ?
C5 C6 1.400(2) . ?
C5 C4 1.513(2) . ?
C5 H5 0.94(2) . ?
C6 C7 1.525(2) . ?
C6 H6 0.94(2) . ?
C7 C8 1.538(2) . ?
C7 H7B 0.97(2) . ?
C7 H7A 0.92(2) . ?
C8 C1 1.515(2) . ?
C8 H8A 0.95(2) . ?
C8 H8B 0.96(2) . ?
C1 C2 1.397(2) . ?
C1 H1 0.95(2) . ?
C2 C3 1.524(2) . ?
C2 H2 0.94(2) . ?
C3 C4 1.539(2) . ?
C3 H3A 0.99(2) . ?
C3 H3B 1.03(2) . ?
C4 H4A 0.99(2) . ?
C4 H4B 0.99(2) . ?
C17 C18 1.543(2) . ?
C17 C21 1.549(2) . ?
C18 C19 1.528(2) . ?
C18 H18A 0.95(2) . ?
C18 H18B 0.95(2) . ?
C19 C20 1.533(3) . ?
C19 H19A 0.97(2) . ?
C19 H19B 0.94(2) . ?
C20 C21 1.528(3) . ?
C20 H20A 0.97(2) . ?
C20 H20B 0.97(2) . ?
C21 H21A 0.94(2) . ?
C21 H21B 0.96(2) . ?
